data_7701902
loop_
_publ_author_name
'Magherusan, Adriana M.'
'Nelis, Daniel N.'
'Twamley, Brendan'
'McDonald, Aidan R.'

_publ_section_title
;
 Catechol oxidase activity of comparable dimanganese and dicopper
 complexes.
;
_journal_issue 43
_journal_name_full 'Dalton transactions (Cambridge, England : 2003)'
_journal_page_first 15555
_journal_page_last 15564
_journal_paper_doi 10.1039/c8dt01378k
_journal_volume 47
_journal_year 2018
_chemical_formula_moiety 'C37 H36 Cu2 N10 O3, 2(Cl O4), 0.5(C4 H10 O), 1.5(C2 H3 N)'
_chemical_formula_sum 'C42 H45.5 Cl2 Cu2 N11.5 O11.5'
_chemical_formula_weight 1093.38
_space_group_crystal_system triclinic
_space_group_IT_number 2
_space_group_name_Hall '-P 1'
_space_group_name_H-M_alt 'P -1'
_symmetry_space_group_name_Hall '-P 1'
_symmetry_space_group_name_H-M 'P -1'
_atom_sites_solution_hydrogens geom
_atom_sites_solution_primary dual
_audit_creation_date 2018-02-06
_audit_creation_method
;
Olex2 1.2
(compiled 2017.08.10 svn.r3458 for OlexSys, GUI svn.r5381)
;
_audit_update_record
;
2018-02-07 deposited with the CCDC.
2018-10-15 downloaded from the CCDC.
;
_cell_angle_alpha 80.111(2)
_cell_angle_beta 71.250(2)
_cell_angle_gamma 61.8690(10)
_cell_formula_units_Z 2
_cell_length_a 12.8864(8)
_cell_length_b 13.1530(8)
_cell_length_c 16.6060(11)
_cell_measurement_reflns_used 9806
_cell_measurement_temperature 100(2)
_cell_measurement_theta_max 26.41
_cell_measurement_theta_min 2.55
_cell_volume 2349.7(3)
_computing_cell_refinement 'SAINT v8.34A (Bruker, 2013)'
_computing_data_collection 'APEX 3 (Bruker, 2017) '
_computing_data_reduction 'SAINT v8.34A (Bruker, 2013)'
_computing_molecular_graphics 'Olex2 (Dolomanov et al., 2009)'
_computing_publication_material 'Olex2 (Dolomanov et al., 2009)'
_computing_structure_refinement 'XL (Sheldrick, 2008)'
_computing_structure_solution 'XT (Sheldrick, 2015)'
_diffrn_ambient_temperature 100(2)
_diffrn_detector 'CMOS area detector'
_diffrn_detector_area_resol_mean 5.12
_diffrn_detector_type 'Bruker PHOTON 50'
_diffrn_measured_fraction_theta_full 1.000
_diffrn_measured_fraction_theta_max 0.999
_diffrn_measurement_device 'kappa diffractometer'
_diffrn_measurement_device_type 'Bruker SMART APEX2 area detector'
_diffrn_measurement_method '\w and \f scans'
_diffrn_radiation_collimation '0.5 mm double-pinhole'
_diffrn_radiation_detector 'Bruker PHOTON 50'
_diffrn_radiation_monochromator graphite
_diffrn_radiation_probe x-ray
_diffrn_radiation_type MoK\a
_diffrn_radiation_wavelength 0.71073
_diffrn_reflns_av_R_equivalents 0.0227
_diffrn_reflns_av_unetI/netI 0.0159
_diffrn_reflns_Laue_measured_fraction_full 1.000
_diffrn_reflns_Laue_measured_fraction_max 0.999
_diffrn_reflns_limit_h_max 16
_diffrn_reflns_limit_h_min -16
_diffrn_reflns_limit_k_max 16
_diffrn_reflns_limit_k_min -16
_diffrn_reflns_limit_l_max 20
_diffrn_reflns_limit_l_min -20
_diffrn_reflns_number 55045
_diffrn_reflns_point_group_measured_fraction_full 1.000
_diffrn_reflns_point_group_measured_fraction_max 0.999
_diffrn_reflns_theta_full 25.242
_diffrn_reflns_theta_max 26.434
_diffrn_reflns_theta_min 1.295
_diffrn_source 'standard sealed X-ray tube'
_diffrn_source_type 'Siemens, KFF Mo 2K -90 C'
_exptl_absorpt_coefficient_mu 1.092
_exptl_absorpt_correction_T_max 0.7454
_exptl_absorpt_correction_T_min 0.6674
_exptl_absorpt_correction_type multi-scan
_exptl_absorpt_process_details
'SADABS-2014/5 (Bruker,2014/5) was used for absorption correction. wR2(int) was 0.0479 before and 0.0373 after correction. The Ratio of minimum to maximum transmission is 0.8954. The \l/2 correction factor is 0.00150.'
_exptl_crystal_colour 'clear green'
_exptl_crystal_colour_lustre clear
_exptl_crystal_colour_primary green
_exptl_crystal_density_diffrn 1.545
_exptl_crystal_density_method 'not measured'
_exptl_crystal_description plate
_exptl_crystal_F_000 1124
_exptl_crystal_recrystallization_method 'crystallized fom a saturared acetonitrile solution'
_exptl_crystal_size_max 0.34
_exptl_crystal_size_mid 0.11
_exptl_crystal_size_min 0.07
_refine_diff_density_max 2.020
_refine_diff_density_min -2.020
_refine_diff_density_rms 0.116
_refine_ls_extinction_method none
_refine_ls_goodness_of_fit_ref 1.042
_refine_ls_hydrogen_treatment constr
_refine_ls_matrix_type full
_refine_ls_number_parameters 690
_refine_ls_number_reflns 9654
_refine_ls_number_restraints 35
_refine_ls_restrained_S_all 1.065
_refine_ls_R_factor_all 0.0713
_refine_ls_R_factor_gt 0.0658
_refine_ls_shift/su_max 0.000
_refine_ls_shift/su_mean 0.000
_refine_ls_structure_factor_coef Fsqd
_refine_ls_weighting_details 'w=1/[\s^2^(Fo^2^)+(0.0771P)^2^+12.1092P] where P=(Fo^2^+2Fc^2^)/3'
_refine_ls_weighting_scheme calc
_refine_ls_wR_factor_gt 0.1727
_refine_ls_wR_factor_ref 0.1770
_reflns_Friedel_coverage 0.000
_reflns_number_gt 8734
_reflns_number_total 9654
_reflns_threshold_expression 'I > 2\s(I)'
_cod_data_source_file c8dt01378k2.cif
_cod_data_source_block 5
_cod_original_formula_sum 'C42 H45.50 Cl2 Cu2 N11.50 O11.50'
_cod_database_code 7701902
_shelx_shelxl_version_number 2016/6
_shelx_space_group_comment
;
The symmetry employed for this shelxl refinement is uniquely defined
by the following loop, which should always be used as a source of
symmetry information in preference to the above space-group names.
They are only intended as comments.
;
_shelx_estimated_absorpt_t_max 0.927
_shelx_estimated_absorpt_t_min 0.708
_olex2_refinement_description
;
1. Fixed Uiso
 At 1.2 times of:
  All C(H) groups, All C(H,H) groups, All N(H) groups
 At 1.5 times of:
  All C(H,H,H) groups
2. Restrained distances
 C67-C66 = C63-C64
 1.54 with sigma of 0.02
 O65-C64 = O65-C66
 1.4 with sigma of 0.01
 C66-C64
 1.7 with sigma of 0.01
 C64-C66
 1.75 with sigma of 0.001
 N62-C61
 1.15 with sigma of 0.01
 C60-C61
 1.54 with sigma of 0.01
 H43_$1-H64A
 2.1 with sigma of 0.01
 C64-C63 \\sim C67-C66
 with sigma of 0.01
3. Uiso/Uaniso restraints and constraints
Uanis(C60) \\sim Ueq, Uanis(C61) \\sim Ueq, Uanis(N62) \\sim Ueq: with sigma of
0.005 and sigma for terminal atoms of 0.01
Uanis(C56) \\sim Ueq: with sigma of 0.002 and sigma for terminal atoms of 0.004
Uanis(O2) = Uanis(O4) = Uanis(O1) = Uanis(O3)
Uanis(Cl3) = Uanis(Cl1)
Uanis(O10) = Uanis(O11) = Uanis(O12) = Uanis(O9)
Uanis(C63) = Uanis(C64) = Uanis(O65) = Uanis(C66) = Uanis(C67)
Uanis(N62) = Uanis(C61) = Uanis(C60)
4. Others
 1*[Sof(N54)+Sof(C55)+Sof(C56)+Sof(H56A)+Sof(H56B)+Sof(H56C)]+1*[Sof(N51)+
 Sof(C52)+Sof(C53)+Sof(H53A)+Sof(H53B)+Sof(H53C)]+1*[Sof(C57)+Sof(H57A)+
 Sof(H57B)+Sof(H57C)+Sof(C58)+Sof(N59)]+1*[Sof(C60)+Sof(H60A)+Sof(H60B)+
 Sof(H60C)+Sof(C61)+Sof(N62)]=1.5 with esd of 0.001
 Sof(Cl3)=Sof(O9)=Sof(O10)=Sof(O11)=Sof(O12)=1-FVAR(1)
 Sof(O1)=Sof(Cl1)=Sof(O2)=Sof(O3)=Sof(O4)=FVAR(1)
 Sof(N54)=Sof(C55)=Sof(C56)=Sof(H56A)=Sof(H56B)=Sof(H56C)=FVAR(2)
 Sof(N51)=Sof(C52)=Sof(C53)=Sof(H53A)=Sof(H53B)=Sof(H53C)=FVAR(3)
 Sof(C57)=Sof(H57A)=Sof(H57B)=Sof(H57C)=Sof(C58)=Sof(N59)=FVAR(4)
 Sof(C60)=Sof(H60A)=Sof(H60B)=Sof(H60C)=Sof(C61)=Sof(N62)=FVAR(5)
 Fixed Sof: C63(0.5) H63A(0.5) H63B(0.5) H63C(0.5) C64(0.5) H64A(0.5)
 H64B(0.5) O65(0.5) C66(0.5) H66A(0.5) H66B(0.5) C67(0.5) H67A(0.5) H67B(0.5)
 H67C(0.5)
5.a Ternary CH refined with riding coordinates:
 C23(H23)
5.b Secondary CH2 refined with riding coordinates:
 C10(H10A,H10B), C20(H20A,H20B), C22(H22A,H22B), C25(H25A,H25B), C35(H35A,
 H35B), C45(H45A,H45B), C64(H64A,H64B), C66(H66A,H66B)
5.c Me refined with riding coordinates:
 C60(H60A,H60B,H60C)
5.d Aromatic/amide H refined with riding coordinates:
 C3(H3), C4(H4), C5(H5), C6(H6), N8(H8), C13(H13), C14(H14), C15(H15),
 C16(H16), N18(H18), C28(H28), C29(H29), C30(H30), C31(H31), N33(H33), C38(H38),
  C39(H39), C40(H40), C41(H41), N43(H43)
5.e Idealised Me refined as rotating group:
 C50(H50A,H50B,H50C), C63(H63A,H63B,H63C), C67(H67A,H67B,H67C), C57(H57A,H57B,
 H57C), C56(H56A,H56B,H56C), C53(H53A,H53B,H53C)
;
_olex2_exptl_crystal_mounting_method 'mounted in oil on a Mitegen holder'
_olex2_submission_original_sample_id DAN102a
_olex2_submission_special_instructions 'No special instructions were received'

loop_
_space_group_symop_operation_xyz
'x, y, z'
'-x, -y, -z'

loop_
_atom_site_label
_atom_site_type_symbol
_atom_site_fract_x
_atom_site_fract_y
_atom_site_fract_z
_atom_site_U_iso_or_equiv
_atom_site_adp_type
_atom_site_occupancy
_atom_site_site_symmetry_order
_atom_site_calc_flag
_atom_site_refinement_flags_posn
_atom_site_refinement_flags_adp
_atom_site_refinement_flags_occupancy
_atom_site_disorder_assembly
_atom_site_disorder_group
N1 N 0.4596(3) 0.1631(3) 0.4619(2) 0.0248(7) Uani 1 1 d . . . . .
Cu1 Cu 0.43613(4) 0.23384(4) 0.35053(3) 0.02289(14) Uani 1 1 d . . . . .
C2 C 0.5510(4) 0.1143(4) 0.5035(3) 0.0285(9) Uani 1 1 d . . . . .
Cu2 Cu 0.45373(4) 0.24939(5) 0.13784(3) 0.02431(14) Uani 1 1 d . . . . .
C3 C 0.6749(4) 0.0872(4) 0.4731(3) 0.0304(9) Uani 1 1 d . . . . .
H3 H 0.711445 0.097623 0.414651 0.037 Uiso 1 1 calc R . . . .
C4 C 0.7428(5) 0.0442(4) 0.5318(3) 0.0403(12) Uani 1 1 d . . . . .
H4 H 0.827454 0.025675 0.513395 0.048 Uiso 1 1 calc R . . . .
C5 C 0.6886(6) 0.0277(5) 0.6179(3) 0.0471(14) Uani 1 1 d . . . . .
H5 H 0.737779 -0.001802 0.656360 0.057 Uiso 1 1 calc R . . . .
C6 C 0.5673(6) 0.0529(5) 0.6481(3) 0.0457(14) Uani 1 1 d . . . . .
H6 H 0.531778 0.040520 0.706357 0.055 Uiso 1 1 calc R . . . .
C7 C 0.4977(5) 0.0976(4) 0.5898(3) 0.0339(10) Uani 1 1 d . . . . .
N8 N 0.3748(4) 0.1376(3) 0.5981(2) 0.0353(9) Uani 1 1 d . . . . .
H8 H 0.318544 0.137962 0.645390 0.042 Uiso 1 1 calc R . . . .
C9 C 0.3564(4) 0.1762(4) 0.5205(3) 0.0293(9) Uani 1 1 d . . . . .
C10 C 0.2390(4) 0.2264(4) 0.4968(3) 0.0314(10) Uani 1 1 d . . . . .
H10A H 0.226817 0.164531 0.480664 0.038 Uiso 1 1 calc R . . . .
H10B H 0.169019 0.267690 0.545373 0.038 Uiso 1 1 calc R . . . .
N11 N 0.4174(3) 0.3981(3) 0.3775(2) 0.0289(8) Uani 1 1 d . . . . .
C12 C 0.4846(4) 0.4584(4) 0.3720(3) 0.0299(9) Uani 1 1 d . . . . .
C13 C 0.6061(5) 0.4322(4) 0.3306(3) 0.0354(10) Uani 1 1 d . . . . .
H13 H 0.658150 0.364442 0.298214 0.042 Uiso 1 1 calc R . . . .
C14 C 0.6493(5) 0.5077(4) 0.3380(4) 0.0401(11) Uani 1 1 d . . . . .
H14 H 0.732544 0.491222 0.311044 0.048 Uiso 1 1 calc R . . . .
C15 C 0.5718(6) 0.6075(5) 0.3846(4) 0.0526(15) Uani 1 1 d . . . . .
H15 H 0.603174 0.659025 0.387039 0.063 Uiso 1 1 calc R . . . .
C16 C 0.4530(7) 0.6341(5) 0.4267(5) 0.068(2) Uani 1 1 d . . . . .
H16 H 0.401900 0.701688 0.459395 0.082 Uiso 1 1 calc R . . . .
C17 C 0.4095(5) 0.5582(4) 0.4197(4) 0.0483(14) Uani 1 1 d . . . . .
N18 N 0.2982(5) 0.5552(4) 0.4532(4) 0.0593(15) Uani 1 1 d . . . . .
H18 H 0.231908 0.607333 0.486122 0.071 Uiso 1 1 calc R . . . .
C19 C 0.3087(5) 0.4588(4) 0.4269(3) 0.0369(11) Uani 1 1 d . . . . .
C20 C 0.2062(5) 0.4240(4) 0.4516(4) 0.0409(12) Uani 1 1 d . . . . .
H20A H 0.171396 0.427244 0.514161 0.049 Uiso 1 1 calc R . . . .
H20B H 0.140400 0.479779 0.425732 0.049 Uiso 1 1 calc R . . . .
N21 N 0.2477(3) 0.3071(3) 0.4240(2) 0.0284(8) Uani 1 1 d . . . . .
C22 C 0.1811(4) 0.3059(5) 0.3649(3) 0.0403(12) Uani 1 1 d . . . . .
H22A H 0.180070 0.230368 0.369482 0.048 Uiso 1 1 calc R . . . .
H22B H 0.095367 0.366535 0.380695 0.048 Uiso 1 1 calc R . . . .
C23 C 0.2439(4) 0.3270(5) 0.2762(3) 0.0318(10) Uani 1 1 d . . . . .
H23 H 0.228528 0.409437 0.271662 0.038 Uiso 1 1 calc R . . . .
O24 O 0.3699(3) 0.2601(3) 0.25751(18) 0.0306(7) Uani 1 1 d . . . . .
C25 C 0.1947(4) 0.3111(5) 0.2109(3) 0.0402(12) Uani 1 1 d . . . . .
H25A H 0.187666 0.237904 0.223045 0.048 Uiso 1 1 calc R . . . .
H25B H 0.112004 0.375054 0.214041 0.048 Uiso 1 1 calc R . . . .
N26 N 0.4740(3) 0.0854(3) 0.1029(2) 0.0289(8) Uani 1 1 d . . . . .
C27 C 0.5282(4) -0.0310(4) 0.1244(3) 0.0266(9) Uani 1 1 d . . . . .
C28 C 0.6417(4) -0.0999(4) 0.1403(3) 0.0315(10) Uani 1 1 d . . . . .
H28 H 0.697474 -0.069575 0.135148 0.038 Uiso 1 1 calc R . . . .
C29 C 0.6699(5) -0.2147(4) 0.1639(3) 0.0352(10) Uani 1 1 d . . . . .
H29 H 0.746942 -0.264025 0.174456 0.042 Uiso 1 1 calc R . . . .
C30 C 0.5865(5) -0.2591(4) 0.1725(3) 0.0356(10) Uani 1 1 d . . . . .
H30 H 0.607887 -0.337369 0.190058 0.043 Uiso 1 1 calc R . . . .
C31 C 0.4742(5) -0.1918(4) 0.1562(3) 0.0328(10) Uani 1 1 d . . . . .
H31 H 0.418166 -0.222022 0.161728 0.039 Uiso 1 1 calc R . . . .
C32 C 0.4475(4) -0.0771(4) 0.1310(3) 0.0273(9) Uani 1 1 d . . . . .
N33 N 0.3463(4) 0.0124(3) 0.1106(2) 0.0307(8) Uani 1 1 d . . . . .
H33 H 0.280671 0.009009 0.108302 0.037 Uiso 1 1 calc R . . . .
C34 C 0.3673(4) 0.1061(4) 0.0950(3) 0.0292(9) Uani 1 1 d . . . . .
C35 C 0.2812(4) 0.2247(4) 0.0722(3) 0.0328(10) Uani 1 1 d . . . . .
H35A H 0.309884 0.241598 0.010909 0.039 Uiso 1 1 calc R . . . .
H35B H 0.198388 0.230281 0.084009 0.039 Uiso 1 1 calc R . . . .
N36 N 0.4702(3) 0.3387(3) 0.0293(2) 0.0239(7) Uani 1 1 d . . . . .
C37 C 0.5597(4) 0.3520(4) -0.0395(3) 0.0246(8) Uani 1 1 d . . . . .
C38 C 0.6861(4) 0.2891(4) -0.0617(3) 0.0299(9) Uani 1 1 d . . . . .
H38 H 0.726528 0.228806 -0.025787 0.036 Uiso 1 1 calc R . . . .
C39 C 0.7508(5) 0.3183(5) -0.1389(3) 0.0373(11) Uani 1 1 d . . . . .
H39 H 0.837604 0.276871 -0.156520 0.045 Uiso 1 1 calc R . . . .
C40 C 0.6903(6) 0.4079(5) -0.1916(3) 0.0448(13) Uani 1 1 d . . . . .
H40 H 0.737549 0.424689 -0.244231 0.054 Uiso 1 1 calc R . . . .
C41 C 0.5654(6) 0.4719(5) -0.1694(3) 0.0410(12) Uani 1 1 d . . . . .
H41 H 0.525481 0.533807 -0.204536 0.049 Uiso 1 1 calc R . . . .
C42 C 0.4998(5) 0.4415(4) -0.0925(3) 0.0309(10) Uani 1 1 d . . . . .
N43 N 0.3760(4) 0.4796(3) -0.0542(2) 0.0302(8) Uani 1 1 d . . . . .
H43 H 0.316236 0.535527 -0.073137 0.036 Uiso 1 1 calc DR . . . .
C44 C 0.3635(4) 0.4154(4) 0.0172(3) 0.0274(9) Uani 1 1 d . . . . .
C45 C 0.2474(4) 0.4224(4) 0.0787(3) 0.0323(10) Uani 1 1 d . . . . .
H45A H 0.213439 0.484460 0.119507 0.039 Uiso 1 1 calc R . . . .
H45B H 0.186164 0.439017 0.048355 0.039 Uiso 1 1 calc R . . . .
N46 N 0.2772(3) 0.3090(3) 0.1241(2) 0.0287(8) Uani 1 1 d . . . . .
O47 O 0.6163(3) 0.2015(3) 0.14903(19) 0.0309(7) Uani 1 1 d . . . . .
C48 C 0.6632(4) 0.1533(4) 0.2094(3) 0.0252(8) Uani 1 1 d . . . . .
O49 O 0.6071(3) 0.1476(3) 0.28639(19) 0.0320(7) Uani 1 1 d . . . . .
C50 C 0.8010(4) 0.0955(5) 0.1882(3) 0.0365(11) Uani 1 1 d . . . . .
H50A H 0.827706 0.139413 0.211976 0.055 Uiso 1 1 calc GR . . . .
H50B H 0.835784 0.092465 0.126324 0.055 Uiso 1 1 calc GR . . . .
H50C H 0.829180 0.016929 0.212641 0.055 Uiso 1 1 calc GR . . . .
Cl3 Cl 0.9087(2) 0.3979(3) 0.1028(2) 0.0440(4) Uani 0.456(2) 1 d . . P A 2
O9 O 0.8478(8) 0.5212(8) 0.0991(7) 0.0532(13) Uani 0.456(2) 1 d . . P A 2
O10 O 1.0163(8) 0.3572(8) 0.0313(7) 0.0532(13) Uani 0.456(2) 1 d . . P A 2
O11 O 0.9429(8) 0.3597(8) 0.1790(7) 0.0532(13) Uani 0.456(2) 1 d . . P A 2
O12 O 0.8459(9) 0.3458(8) 0.0806(8) 0.0532(13) Uani 0.456(2) 1 d . . P A 2
C63 C 0.9606(13) 0.2983(15) -0.0170(9) 0.0742(19) Uani 0.5 1 d D . P B 1
H63A H 1.017576 0.217012 -0.029010 0.111 Uiso 0.5 1 calc GR . P B 1
H63B H 1.005101 0.338562 -0.011069 0.111 Uiso 0.5 1 calc GR . P B 1
H63C H 0.923156 0.333884 -0.063829 0.111 Uiso 0.5 1 calc GR . P B 1
C64 C 0.8691(11) 0.3059(9) 0.0587(7) 0.0742(19) Uani 0.5 1 d D . P B 1
H64A H 0.810477 0.293543 0.039805 0.089 Uiso 0.5 1 calc DR . P B 1
H64B H 0.909985 0.234029 0.090023 0.089 Uiso 0.5 1 calc R . P B 1
O65 O 0.8013(8) 0.3762(9) 0.1163(7) 0.0742(19) Uani 0.5 1 d D . P B 1
C66 C 0.9013(12) 0.3416(12) 0.1416(9) 0.0742(19) Uani 0.5 1 d D . P B 1
H66A H 0.975499 0.287347 0.101298 0.089 Uiso 0.5 1 calc R . P B 1
H66B H 0.893086 0.305562 0.199305 0.089 Uiso 0.5 1 calc R . P B 1
C67 C 0.9019(15) 0.4506(13) 0.1406(12) 0.0742(19) Uani 0.5 1 d D . P B 1
H67A H 0.955702 0.461569 0.086328 0.111 Uiso 0.5 1 calc GR . P B 1
H67B H 0.931904 0.451991 0.187423 0.111 Uiso 0.5 1 calc GR . P B 1
H67C H 0.818574 0.512710 0.147193 0.111 Uiso 0.5 1 calc GR . P B 1
C60 C 0.062(6) 0.863(3) 0.350(4) 0.055(8) Uani 0.139(11) 1 d D U P C -1
H60A H 0.136977 0.820440 0.305209 0.082 Uiso 0.139(11) 1 calc R . P C -1
H60B H 0.069632 0.824224 0.404920 0.082 Uiso 0.139(11) 1 calc R . P C -1
H60C H -0.008044 0.863763 0.337374 0.082 Uiso 0.139(11) 1 calc R . P C -1
C61 C 0.043(4) 0.987(3) 0.352(3) 0.055(8) Uani 0.139(11) 1 d D U P C -1
N62 N 0.010(4) 1.081(3) 0.364(2) 0.055(8) Uani 0.139(11) 1 d D U P C -1
C57 C 0.138(4) 0.801(3) 0.366(2) 0.105(13) Uani 0.315(15) 1 d . . P D -3
H57A H 0.120764 0.743726 0.349014 0.157 Uiso 0.315(15) 1 calc GR . P D -3
H57B H 0.079378 0.834193 0.419800 0.157 Uiso 0.315(15) 1 calc GR . P D -3
H57C H 0.221480 0.762797 0.372342 0.157 Uiso 0.315(15) 1 calc GR . P D -3
C58 C 0.130(3) 0.884(2) 0.305(2) 0.076(9) Uani 0.315(15) 1 d . . P D -3
N59 N 0.132(3) 0.961(3) 0.253(2) 0.111(12) Uani 0.315(15) 1 d . . P D -3
N54 N 0.1425(8) 0.0349(8) 0.0509(6) 0.061(2) Uani 0.630(8) 1 d . . P E 2
C55 C 0.0780(9) 0.0915(10) 0.0066(6) 0.053(2) Uani 0.630(8) 1 d . . P E 2
C56 C 0.0068(8) 0.1606(8) -0.0377(6) 0.050(2) Uani 0.630(8) 1 d . U P E 2
H56A H -0.054716 0.229535 -0.004955 0.075 Uiso 0.630(8) 1 calc GR . P E 2
H56B H -0.034225 0.122489 -0.052128 0.075 Uiso 0.630(8) 1 calc GR . P E 2
H56C H 0.054568 0.182946 -0.090083 0.075 Uiso 0.630(8) 1 calc GR . P E 2
N51 N 0.8748(10) 0.0202(9) 0.8319(8) 0.044(3) Uani 0.417(13) 1 d . . P F 1
C52 C 0.9097(13) 0.0542(13) 0.7658(14) 0.048(5) Uani 0.417(13) 1 d . . P F 1
C53 C 0.9513(18) 0.0993(15) 0.6819(11) 0.049(4) Uani 0.417(13) 1 d . . P F 1
H53A H 0.984007 0.040612 0.639406 0.074 Uiso 0.417(13) 1 calc GR . P F 1
H53B H 1.015598 0.119546 0.681442 0.074 Uiso 0.417(13) 1 calc GR . P F 1
H53C H 0.882388 0.168182 0.668295 0.074 Uiso 0.417(13) 1 calc GR . P F 1
O1 O -0.0506(9) 0.8251(10) 0.6901(8) 0.0863(16) Uani 0.544(2) 1 d . . P A 1
Cl1 Cl 0.0551(2) 0.7901(2) 0.62091(18) 0.0440(4) Uani 0.544(2) 1 d . . P A 1
O2 O 0.0202(9) 0.8759(10) 0.5582(8) 0.0863(16) Uani 0.544(2) 1 d . . P A 1
O3 O 0.0941(9) 0.6835(10) 0.5947(8) 0.0863(16) Uani 0.544(2) 1 d . . P A 1
O4 O 0.1444(9) 0.8000(10) 0.6442(8) 0.0863(16) Uani 0.544(2) 1 d . . P A 1
Cl2 Cl 0.93740(10) 0.66276(10) 0.28328(7) 0.0334(3) Uani 1 1 d . . . . .
O5 O 0.8686(4) 0.7868(3) 0.2782(2) 0.0439(9) Uani 1 1 d . . . . .
O6 O 0.8532(4) 0.6156(4) 0.3257(3) 0.0512(10) Uani 1 1 d . . . . .
O7 O 1.0022(4) 0.6183(4) 0.1997(3) 0.0547(11) Uani 1 1 d . . . . .
O8 O 1.0230(4) 0.6347(4) 0.3312(3) 0.0548(11) Uani 1 1 d . . . . .

loop_
_atom_site_aniso_label
_atom_site_aniso_U_11
_atom_site_aniso_U_22
_atom_site_aniso_U_33
_atom_site_aniso_U_23
_atom_site_aniso_U_13
_atom_site_aniso_U_12
N1 0.0300(18) 0.0213(17) 0.0202(17) -0.0016(13) -0.0073(14) -0.0084(14)
Cu1 0.0199(3) 0.0285(3) 0.0164(2) -0.00099(19) -0.00511(18) -0.0075(2)
C2 0.039(2) 0.0195(19) 0.022(2) -0.0039(16) -0.0127(18) -0.0051(18)
Cu2 0.0182(2) 0.0370(3) 0.0167(2) 0.0021(2) -0.00538(18) -0.0121(2)
C3 0.037(2) 0.023(2) 0.031(2) -0.0043(17) -0.0158(19) -0.0075(18)
C4 0.048(3) 0.029(2) 0.041(3) -0.005(2) -0.026(2) -0.005(2)
C5 0.058(3) 0.036(3) 0.037(3) -0.007(2) -0.031(3) 0.000(2)
C6 0.065(4) 0.039(3) 0.021(2) -0.001(2) -0.020(2) -0.008(3)
C7 0.043(3) 0.024(2) 0.022(2) -0.0040(17) -0.0087(19) -0.0045(19)
N8 0.042(2) 0.031(2) 0.0199(18) -0.0004(15) -0.0036(16) -0.0090(17)
C9 0.039(2) 0.024(2) 0.020(2) -0.0003(16) -0.0043(18) -0.0123(18)
C10 0.032(2) 0.035(2) 0.025(2) -0.0023(18) -0.0007(18) -0.018(2)
N11 0.0287(19) 0.0248(18) 0.0273(18) -0.0009(14) -0.0054(15) -0.0087(15)
C12 0.039(2) 0.020(2) 0.027(2) 0.0038(16) -0.0114(19) -0.0111(18)
C13 0.035(2) 0.031(2) 0.041(3) -0.005(2) -0.015(2) -0.011(2)
C14 0.042(3) 0.035(3) 0.049(3) 0.003(2) -0.019(2) -0.020(2)
C15 0.069(4) 0.037(3) 0.059(4) -0.005(3) -0.009(3) -0.034(3)
C16 0.073(5) 0.038(3) 0.087(5) -0.025(3) 0.012(4) -0.033(3)
C17 0.049(3) 0.028(2) 0.057(3) -0.006(2) 0.002(3) -0.017(2)
N18 0.049(3) 0.030(2) 0.076(4) -0.021(2) 0.021(3) -0.018(2)
C19 0.038(3) 0.024(2) 0.035(3) 0.0005(19) -0.001(2) -0.010(2)
C20 0.034(3) 0.032(2) 0.045(3) -0.005(2) 0.003(2) -0.012(2)
N21 0.0248(18) 0.036(2) 0.0184(17) -0.0012(14) -0.0025(14) -0.0104(16)
C22 0.025(2) 0.064(3) 0.027(2) -0.002(2) -0.0049(19) -0.017(2)
C23 0.020(2) 0.049(3) 0.024(2) -0.0047(19) -0.0050(17) -0.0124(19)
O24 0.0168(14) 0.0485(19) 0.0194(14) -0.0021(13) -0.0039(11) -0.0093(13)
C25 0.026(2) 0.067(4) 0.026(2) 0.001(2) -0.0070(19) -0.020(2)
N26 0.0285(19) 0.034(2) 0.0282(19) 0.0065(15) -0.0143(15) -0.0153(16)
C27 0.028(2) 0.035(2) 0.0184(19) -0.0002(16) -0.0078(16) -0.0146(18)
C28 0.027(2) 0.040(3) 0.029(2) -0.0077(19) -0.0107(18) -0.0115(19)
C29 0.036(2) 0.034(2) 0.033(2) -0.0094(19) -0.017(2) -0.006(2)
C30 0.045(3) 0.030(2) 0.031(2) -0.0046(18) -0.016(2) -0.011(2)
C31 0.040(3) 0.037(2) 0.027(2) -0.0027(18) -0.0097(19) -0.020(2)
C32 0.030(2) 0.036(2) 0.0194(19) 0.0001(17) -0.0106(17) -0.0151(19)
N33 0.0294(19) 0.038(2) 0.032(2) 0.0053(16) -0.0153(16) -0.0187(17)
C34 0.028(2) 0.037(2) 0.029(2) 0.0071(18) -0.0155(18) -0.0168(19)
C35 0.032(2) 0.039(3) 0.036(2) 0.007(2) -0.022(2) -0.017(2)
N36 0.0237(17) 0.0276(18) 0.0205(16) 0.0006(13) -0.0059(13) -0.0121(14)
C37 0.033(2) 0.026(2) 0.0190(19) -0.0007(15) -0.0052(16) -0.0184(18)
C38 0.035(2) 0.036(2) 0.025(2) -0.0015(18) -0.0048(18) -0.022(2)
C39 0.042(3) 0.048(3) 0.029(2) -0.007(2) 0.001(2) -0.031(2)
C40 0.073(4) 0.056(3) 0.022(2) 0.003(2) -0.001(2) -0.050(3)
C41 0.070(4) 0.041(3) 0.028(2) 0.010(2) -0.019(2) -0.038(3)
C42 0.050(3) 0.027(2) 0.024(2) 0.0042(17) -0.015(2) -0.023(2)
N43 0.040(2) 0.0237(18) 0.031(2) 0.0053(15) -0.0201(17) -0.0137(16)
C44 0.031(2) 0.024(2) 0.027(2) -0.0015(16) -0.0123(18) -0.0095(18)
C45 0.026(2) 0.032(2) 0.034(2) -0.0029(19) -0.0107(19) -0.0065(18)
N46 0.0230(17) 0.044(2) 0.0203(17) 0.0030(15) -0.0083(14) -0.0155(16)
O47 0.0201(14) 0.0487(19) 0.0231(15) 0.0031(13) -0.0064(12) -0.0158(14)
C48 0.0201(19) 0.029(2) 0.026(2) -0.0043(16) -0.0065(16) -0.0090(17)
O49 0.0225(15) 0.0428(18) 0.0207(15) -0.0029(13) -0.0065(12) -0.0055(13)
C50 0.020(2) 0.047(3) 0.038(3) -0.005(2) -0.0077(19) -0.010(2)
Cl3 0.0256(8) 0.0418(10) 0.0636(12) -0.0107(9) -0.0169(8) -0.0083(7)
O9 0.035(2) 0.043(3) 0.081(4) -0.015(2) -0.026(2) -0.006(2)
O10 0.035(2) 0.043(3) 0.081(4) -0.015(2) -0.026(2) -0.006(2)
O11 0.035(2) 0.043(3) 0.081(4) -0.015(2) -0.026(2) -0.006(2)
O12 0.035(2) 0.043(3) 0.081(4) -0.015(2) -0.026(2) -0.006(2)
C63 0.070(4) 0.085(5) 0.089(5) 0.029(4) -0.044(4) -0.048(4)
C64 0.070(4) 0.085(5) 0.089(5) 0.029(4) -0.044(4) -0.048(4)
O65 0.070(4) 0.085(5) 0.089(5) 0.029(4) -0.044(4) -0.048(4)
C66 0.070(4) 0.085(5) 0.089(5) 0.029(4) -0.044(4) -0.048(4)
C67 0.070(4) 0.085(5) 0.089(5) 0.029(4) -0.044(4) -0.048(4)
C60 0.054(9) 0.055(9) 0.054(9) -0.001(4) -0.015(4) -0.023(5)
C61 0.054(9) 0.055(9) 0.054(9) -0.001(4) -0.015(4) -0.023(5)
N62 0.054(9) 0.055(9) 0.054(9) -0.001(4) -0.015(4) -0.023(5)
C57 0.19(4) 0.068(17) 0.11(2) 0.012(16) -0.10(3) -0.07(2)
C58 0.09(2) 0.042(12) 0.09(2) -0.017(13) -0.056(19) -0.007(14)
N59 0.09(2) 0.11(2) 0.10(2) 0.033(18) -0.019(18) -0.038(19)
N54 0.053(5) 0.064(6) 0.078(6) 0.008(5) -0.035(5) -0.029(4)
C55 0.044(5) 0.073(7) 0.052(5) -0.007(5) -0.008(4) -0.035(5)
C56 0.036(3) 0.037(3) 0.053(4) 0.014(3) -0.001(3) -0.009(3)
N51 0.029(5) 0.038(6) 0.065(8) 0.006(5) -0.012(5) -0.018(5)
C52 0.026(7) 0.032(7) 0.090(14) -0.019(8) -0.016(7) -0.011(6)
C53 0.050(10) 0.042(8) 0.055(9) 0.002(7) -0.016(8) -0.021(8)
O1 0.052(3) 0.094(4) 0.110(4) -0.030(3) -0.016(3) -0.026(3)
Cl1 0.0256(8) 0.0418(10) 0.0636(12) -0.0107(9) -0.0169(8) -0.0083(7)
O2 0.052(3) 0.094(4) 0.110(4) -0.030(3) -0.016(3) -0.026(3)
O3 0.052(3) 0.094(4) 0.110(4) -0.030(3) -0.016(3) -0.026(3)
O4 0.052(3) 0.094(4) 0.110(4) -0.030(3) -0.016(3) -0.026(3)
Cl2 0.0289(5) 0.0439(6) 0.0271(5) -0.0100(4) -0.0001(4) -0.0179(5)
O5 0.044(2) 0.046(2) 0.0364(19) -0.0008(16) -0.0040(16) -0.0211(17)
O6 0.054(2) 0.063(3) 0.044(2) -0.0170(19) 0.0084(18) -0.041(2)
O7 0.044(2) 0.075(3) 0.038(2) -0.028(2) 0.0110(17) -0.027(2)
O8 0.041(2) 0.065(3) 0.056(2) -0.012(2) -0.0242(19) -0.0111(19)

loop_
_atom_type_symbol
_atom_type_description
_atom_type_scat_dispersion_real
_atom_type_scat_dispersion_imag
_atom_type_scat_source
C C 0.0033 0.0016 'International Tables Vol C Tables 4.2.6.8 and 6.1.1.4'
H H 0.0000 0.0000 'International Tables Vol C Tables 4.2.6.8 and 6.1.1.4'
Cl Cl 0.1484 0.1585 'International Tables Vol C Tables 4.2.6.8 and 6.1.1.4'
Cu Cu 0.3201 1.2651 'International Tables Vol C Tables 4.2.6.8 and 6.1.1.4'
N N 0.0061 0.0033 'International Tables Vol C Tables 4.2.6.8 and 6.1.1.4'
O O 0.0106 0.0060 'International Tables Vol C Tables 4.2.6.8 and 6.1.1.4'

loop_
_geom_angle_atom_site_label_1
_geom_angle_atom_site_label_2
_geom_angle_atom_site_label_3
_geom_angle
C2 N1 Cu1 139.3(3)
C9 N1 Cu1 113.7(3)
C9 N1 C2 106.4(4)
N1 Cu1 N11 94.37(14)
N1 Cu1 N21 81.65(14)
N21 Cu1 N11 81.18(15)
O24 Cu1 N1 152.14(15)
O24 Cu1 N11 106.90(15)
O24 Cu1 N21 84.03(13)
O24 Cu1 O49 95.79(13)
O49 Cu1 N1 95.36(14)
O49 Cu1 N11 106.00(15)
O49 Cu1 N21 172.48(15)
N1 C2 C3 130.4(4)
N1 C2 C7 108.3(4)
C3 C2 C7 121.3(4)
O24 Cu2 N26 103.71(14)
O24 Cu2 N36 144.52(15)
O24 Cu2 N46 83.60(13)
O24 Cu2 O47 97.04(13)
N36 Cu2 N26 105.16(14)
N36 Cu2 N46 80.62(14)
N46 Cu2 N26 81.70(15)
O47 Cu2 N26 100.64(14)
O47 Cu2 N36 97.45(14)
O47 Cu2 N46 177.32(15)
C2 C3 H3 121.5
C4 C3 C2 117.1(5)
C4 C3 H3 121.5
C3 C4 H4 119.4
C3 C4 C5 121.2(5)
C5 C4 H4 119.4
C4 C5 H5 119.0
C6 C5 C4 122.1(5)
C6 C5 H5 119.0
C5 C6 H6 121.4
C5 C6 C7 117.2(5)
C7 C6 H6 121.4
C6 C7 C2 121.2(5)
N8 C7 C2 105.8(4)
N8 C7 C6 132.9(5)
C7 N8 H8 126.2
C9 N8 C7 107.7(4)
C9 N8 H8 126.2
N1 C9 N8 111.8(4)
N1 C9 C10 120.3(4)
N8 C9 C10 127.9(4)
C9 C10 H10A 110.3
C9 C10 H10B 110.3
H10A C10 H10B 108.5
N21 C10 C9 107.1(4)
N21 C10 H10A 110.3
N21 C10 H10B 110.3
C12 N11 Cu1 142.7(3)
C19 N11 Cu1 110.9(3)
C19 N11 C12 105.4(4)
N11 C12 C17 109.2(4)
C13 C12 N11 130.7(4)
C13 C12 C17 120.1(5)
C12 C13 H13 121.0
C14 C13 C12 118.0(5)
C14 C13 H13 121.0
C13 C14 H14 119.8
C13 C14 C15 120.5(5)
C15 C14 H14 119.8
C14 C15 H15 118.7
C16 C15 C14 122.5(5)
C16 C15 H15 118.7
C15 C16 H16 121.5
C15 C16 C17 117.1(6)
C17 C16 H16 121.5
C16 C17 C12 121.7(5)
N18 C17 C12 104.7(5)
N18 C17 C16 133.6(5)
C17 N18 H18 126.0
C19 N18 C17 108.1(4)
C19 N18 H18 126.0
N11 C19 N18 112.7(5)
N11 C19 C20 123.5(4)
N18 C19 C20 123.9(4)
C19 C20 H20A 109.1
C19 C20 H20B 109.1
H20A C20 H20B 107.9
N21 C20 C19 112.3(4)
N21 C20 H20A 109.1
N21 C20 H20B 109.1
C10 N21 Cu1 106.1(3)
C10 N21 C22 110.2(4)
C20 N21 Cu1 111.7(3)
C20 N21 C10 112.2(4)
C20 N21 C22 112.6(4)
C22 N21 Cu1 103.7(3)
N21 C22 H22A 109.8
N21 C22 H22B 109.8
H22A C22 H22B 108.3
C23 C22 N21 109.3(4)
C23 C22 H22A 109.8
C23 C22 H22B 109.8
C22 C23 H23 107.0
C22 C23 C25 113.3(4)
O24 C23 C22 111.6(4)
O24 C23 H23 107.0
O24 C23 C25 110.6(4)
C25 C23 H23 107.0
Cu1 O24 Cu2 128.10(16)
C23 O24 Cu1 114.6(3)
C23 O24 Cu2 114.3(3)
C23 C25 H25A 109.6
C23 C25 H25B 109.6
H25A C25 H25B 108.1
N46 C25 C23 110.4(4)
N46 C25 H25A 109.6
N46 C25 H25B 109.6
C27 N26 Cu2 138.8(3)
C34 N26 Cu2 106.6(3)
C34 N26 C27 105.1(4)
N26 C27 C28 130.2(4)
N26 C27 C32 109.0(4)
C28 C27 C32 120.7(4)
C27 C28 H28 121.3
C29 C28 C27 117.4(4)
C29 C28 H28 121.3
C28 C29 H29 119.4
C28 C29 C30 121.2(4)
C30 C29 H29 119.4
C29 C30 H30 119.1
C31 C30 C29 121.8(5)
C31 C30 H30 119.1
C30 C31 H31 121.7
C30 C31 C32 116.5(4)
C32 C31 H31 121.7
C31 C32 C27 122.2(4)
N33 C32 C27 105.8(4)
N33 C32 C31 131.9(4)
C32 N33 H33 126.7
C34 N33 C32 106.7(4)
C34 N33 H33 126.7
N26 C34 N33 113.3(4)
N26 C34 C35 120.7(4)
N33 C34 C35 126.0(4)
C34 C35 H35A 110.0
C34 C35 H35B 110.0
H35A C35 H35B 108.4
N46 C35 C34 108.3(3)
N46 C35 H35A 110.0
N46 C35 H35B 110.0
C37 N36 Cu2 140.6(3)
C44 N36 Cu2 113.0(3)
C44 N36 C37 106.3(4)
N36 C37 C42 107.7(4)
C38 C37 N36 130.5(4)
C38 C37 C42 121.6(4)
C37 C38 H38 121.6
C37 C38 C39 116.8(5)
C39 C38 H38 121.6
C38 C39 H39 119.4
C38 C39 C40 121.3(5)
C40 C39 H39 119.4
C39 C40 H40 118.9
C41 C40 C39 122.3(4)
C41 C40 H40 118.9
C40 C41 H41 121.7
C40 C41 C42 116.6(5)
C42 C41 H41 121.7
C41 C42 C37 121.4(5)
N43 C42 C37 106.2(4)
N43 C42 C41 132.3(5)
C42 N43 H43 126.3
C44 N43 C42 107.4(4)
C44 N43 H43 126.3
N36 C44 N43 112.4(4)
N36 C44 C45 120.3(4)
N43 C44 C45 127.3(4)
C44 C45 H45A 110.3
C44 C45 H45B 110.3
H45A C45 H45B 108.6
N46 C45 C44 106.9(3)
N46 C45 H45A 110.3
N46 C45 H45B 110.3
C25 N46 Cu2 106.8(3)
C25 N46 C35 109.4(4)
C35 N46 Cu2 108.0(3)
C45 N46 Cu2 106.6(3)
C45 N46 C25 115.4(4)
C45 N46 C35 110.4(3)
C48 O47 Cu2 131.7(3)
O47 C48 O49 126.9(4)
O47 C48 C50 117.2(4)
O49 C48 C50 115.9(4)
C48 O49 Cu1 131.8(3)
C48 C50 H50A 109.5
C48 C50 H50B 109.5
C48 C50 H50C 109.5
H50A C50 H50B 109.5
H50A C50 H50C 109.5
H50B C50 H50C 109.5
O9 Cl3 O10 109.2(6)
O9 Cl3 O12 113.0(5)
O11 Cl3 O9 109.9(6)
O11 Cl3 O10 109.6(5)
O11 Cl3 O12 117.3(7)
O12 Cl3 O10 96.8(6)
H63A C63 H63B 109.5
H63A C63 H63C 109.5
H63B C63 H63C 109.5
C64 C63 H63A 109.5
C64 C63 H63B 109.5
C64 C63 H63C 109.5
C63 C64 H64A 102.9
C63 C64 H64B 102.9
H64A C64 H64B 105.0
O65 C64 C63 137.0(14)
O65 C64 H64A 102.9
O65 C64 H64B 102.9
C64 O65 C66 85.6(5)
O65 C66 H66A 111.9
O65 C66 H66B 111.9
O65 C66 C67 99.6(11)
H66A C66 H66B 109.6
C67 C66 H66A 111.9
C67 C66 H66B 111.9
C66 C67 H67A 109.5
C66 C67 H67B 109.5
C66 C67 H67C 109.5
H67A C67 H67B 109.5
H67A C67 H67C 109.5
H67B C67 H67C 109.5
H60A C60 H60B 109.5
H60A C60 H60C 109.5
H60B C60 H60C 109.5
C61 C60 H60A 109.5
C61 C60 H60B 109.5
C61 C60 H60C 109.5
N62 C61 C60 168(5)
H57A C57 H57B 109.5
H57A C57 H57C 109.5
H57B C57 H57C 109.5
C58 C57 H57A 109.5
C58 C57 H57B 109.5
C58 C57 H57C 109.5
N59 C58 C57 173(4)
N54 C55 C56 174.6(12)
C55 C56 H56A 109.5
C55 C56 H56B 109.5
C55 C56 H56C 109.5
H56A C56 H56B 109.5
H56A C56 H56C 109.5
H56B C56 H56C 109.5
N51 C52 C53 178.7(18)
C52 C53 H53A 109.5
C52 C53 H53B 109.5
C52 C53 H53C 109.5
H53A C53 H53B 109.5
H53A C53 H53C 109.5
H53B C53 H53C 109.5
O1 Cl1 O2 103.4(7)
O3 Cl1 O1 113.6(7)
O3 Cl1 O2 112.7(7)
O3 Cl1 O4 112.1(6)
O4 Cl1 O1 107.4(7)
O4 Cl1 O2 107.2(7)
O6 Cl2 O5 108.3(2)
O6 Cl2 O8 109.8(3)
O7 Cl2 O5 109.8(3)
O7 Cl2 O6 110.5(2)
O7 Cl2 O8 109.5(3)
O8 Cl2 O5 108.8(3)

loop_
_geom_bond_atom_site_label_1
_geom_bond_atom_site_label_2
_geom_bond_distance
N1 Cu1 1.971(3)
N1 C2 1.390(6)
N1 C9 1.325(6)
Cu1 N11 2.168(4)
Cu1 N21 2.147(4)
Cu1 O24 1.902(3)
Cu1 O49 1.956(3)
C2 C3 1.393(7)
C2 C7 1.404(6)
Cu2 O24 1.926(3)
Cu2 N26 2.204(4)
Cu2 N36 1.983(3)
Cu2 N46 2.106(4)
Cu2 O47 1.946(3)
C3 H3 0.9500
C3 C4 1.389(6)
C4 H4 0.9500
C4 C5 1.405(8)
C5 H5 0.9500
C5 C6 1.368(9)
C6 H6 0.9500
C6 C7 1.398(7)
C7 N8 1.379(7)
N8 H8 0.8800
N8 C9 1.354(6)
C9 C10 1.494(7)
C10 H10A 0.9900
C10 H10B 0.9900
C10 N21 1.478(6)
N11 C12 1.398(6)
N11 C19 1.305(6)
C12 C13 1.387(7)
C12 C17 1.398(7)
C13 H13 0.9500
C13 C14 1.386(7)
C14 H14 0.9500
C14 C15 1.391(8)
C15 H15 0.9500
C15 C16 1.358(9)
C16 H16 0.9500
C16 C17 1.391(8)
C17 N18 1.378(8)
N18 H18 0.8800
N18 C19 1.346(7)
C19 C20 1.510(7)
C20 H20A 0.9900
C20 H20B 0.9900
C20 N21 1.473(6)
N21 C22 1.503(6)
C22 H22A 0.9900
C22 H22B 0.9900
C22 C23 1.485(6)
C23 H23 1.0000
C23 O24 1.389(5)
C23 C25 1.505(6)
C25 H25A 0.9900
C25 H25B 0.9900
C25 N46 1.486(6)
N26 C27 1.387(6)
N26 C34 1.317(6)
C27 C28 1.395(6)
C27 C32 1.400(6)
C28 H28 0.9500
C28 C29 1.392(7)
C29 H29 0.9500
C29 C30 1.408(7)
C30 H30 0.9500
C30 C31 1.383(7)
C31 H31 0.9500
C31 C32 1.399(7)
C32 N33 1.379(6)
N33 H33 0.8800
N33 C34 1.349(6)
C34 C35 1.497(6)
C35 H35A 0.9900
C35 H35B 0.9900
C35 N46 1.489(6)
N36 C37 1.393(5)
N36 C44 1.323(6)
C37 C38 1.386(6)
C37 C42 1.407(6)
C38 H38 0.9500
C38 C39 1.391(6)
C39 H39 0.9500
C39 C40 1.407(8)
C40 H40 0.9500
C40 C41 1.373(9)
C41 H41 0.9500
C41 C42 1.399(7)
C42 N43 1.380(6)
N43 H43 0.8800
N43 C44 1.345(6)
C44 C45 1.486(6)
C45 H45A 0.9900
C45 H45B 0.9900
C45 N46 1.483(6)
O47 C48 1.258(5)
C48 O49 1.260(5)
C48 C50 1.507(6)
C50 H50A 0.9800
C50 H50B 0.9800
C50 H50C 0.9800
Cl3 O9 1.430(9)
Cl3 O10 1.441(10)
Cl3 O11 1.406(10)
Cl3 O12 1.436(10)
C63 H63A 0.9800
C63 H63B 0.9800
C63 H63C 0.9800
C63 C64 1.399(11)
C64 H64A 0.9900
C64 H64B 0.9900
C64 O65 1.241(9)
O65 C66 1.331(9)
C66 H66A 0.9900
C66 H66B 0.9900
C66 C67 1.435(12)
C67 H67A 0.9800
C67 H67B 0.9800
C67 H67C 0.9800
C60 H60A 0.9800
C60 H60B 0.9800
C60 H60C 0.9800
C60 C61 1.537(10)
C61 N62 1.145(10)
C57 H57A 0.9800
C57 H57B 0.9800
C57 H57C 0.9800
C57 C58 1.34(4)
C58 N59 1.22(4)
N54 C55 1.187(13)
C55 C56 1.275(14)
C56 H56A 0.9800
C56 H56B 0.9800
C56 H56C 0.9800
N51 C52 1.15(2)
C52 C53 1.45(3)
C53 H53A 0.9800
C53 H53B 0.9800
C53 H53C 0.9800
O1 Cl1 1.404(11)
Cl1 O2 1.407(13)
Cl1 O3 1.346(11)
Cl1 O4 1.393(10)
Cl2 O5 1.446(4)
Cl2 O6 1.433(4)
Cl2 O7 1.427(4)
Cl2 O8 1.437(4)

loop_
_geom_hbond_atom_site_label_D
_geom_hbond_atom_site_label_H
_geom_hbond_atom_site_label_A
_geom_hbond_distance_DH
_geom_hbond_distance_HA
_geom_hbond_distance_DA
_geom_hbond_angle_DHA
_geom_hbond_site_symmetry_A
N43 H43 O12 0.88 1.96 2.812(10) 162.6 2_665
N43 H43 O65 0.88 1.71 2.576(10) 169.4 2_665
C56 H56A O12 0.98 1.93 2.891(14) 165.7 1_455

loop_
_geom_torsion_atom_site_label_1
_geom_torsion_atom_site_label_2
_geom_torsion_atom_site_label_3
_geom_torsion_atom_site_label_4
_geom_torsion
N1 C2 C3 C4 176.6(4)
N1 C2 C7 C6 -178.0(4)
N1 C2 C7 N8 -0.4(5)
N1 C9 C10 N21 -30.2(6)
Cu1 N1 C2 C3 -7.4(7)
Cu1 N1 C2 C7 170.2(3)
Cu1 N1 C9 N8 -173.3(3)
Cu1 N1 C9 C10 7.9(5)
Cu1 N11 C12 C13 10.5(8)
Cu1 N11 C12 C17 -167.7(4)
Cu1 N11 C19 N18 172.6(4)
Cu1 N11 C19 C20 -7.3(6)
Cu1 N21 C22 C23 -34.4(5)
C2 N1 C9 N8 -0.8(5)
C2 N1 C9 C10 -179.6(4)
C2 C3 C4 C5 0.8(7)
C2 C7 N8 C9 -0.1(5)
Cu2 N26 C27 C28 -40.9(7)
Cu2 N26 C27 C32 137.7(4)
Cu2 N26 C34 N33 -152.6(3)
Cu2 N26 C34 C35 26.3(5)
Cu2 N36 C37 C38 8.7(8)
Cu2 N36 C37 C42 -175.8(3)
Cu2 N36 C44 N43 176.6(3)
Cu2 N36 C44 C45 -4.1(5)
Cu2 O47 C48 O49 -18.3(7)
Cu2 O47 C48 C50 161.4(3)
C3 C2 C7 C6 -0.1(7)
C3 C2 C7 N8 177.4(4)
C3 C4 C5 C6 0.0(8)
C4 C5 C6 C7 -0.8(8)
C5 C6 C7 C2 0.8(8)
C5 C6 C7 N8 -175.9(5)
C6 C7 N8 C9 177.1(5)
C7 C2 C3 C4 -0.7(6)
C7 N8 C9 N1 0.5(5)
C7 N8 C9 C10 179.2(4)
N8 C9 C10 N21 151.1(4)
C9 N1 C2 C3 -176.9(4)
C9 N1 C2 C7 0.7(5)
C9 C10 N21 Cu1 34.3(4)
C9 C10 N21 C20 -87.9(4)
C9 C10 N21 C22 145.8(4)
C10 N21 C22 C23 -147.5(4)
N11 C12 C13 C14 -178.4(5)
N11 C12 C17 C16 179.0(6)
N11 C12 C17 N18 0.2(6)
N11 C19 C20 N21 8.1(7)
C12 N11 C19 N18 1.0(6)
C12 N11 C19 C20 -178.9(5)
C12 C13 C14 C15 -1.0(8)
C12 C17 N18 C19 0.4(7)
C13 C12 C17 C16 0.6(9)
C13 C12 C17 N18 -178.3(5)
C13 C14 C15 C16 2.0(10)
C14 C15 C16 C17 -1.7(12)
C15 C16 C17 C12 0.4(11)
C15 C16 C17 N18 178.9(7)
C16 C17 N18 C19 -178.3(8)
C17 C12 C13 C14 -0.3(7)
C17 N18 C19 N11 -0.9(7)
C17 N18 C19 C20 179.0(5)
N18 C19 C20 N21 -171.8(5)
C19 N11 C12 C13 177.5(5)
C19 N11 C12 C17 -0.7(5)
C19 C20 N21 Cu1 -4.3(5)
C19 C20 N21 C10 114.6(5)
C19 C20 N21 C22 -120.4(5)
C20 N21 C22 C23 86.4(5)
N21 C22 C23 O24 46.4(6)
N21 C22 C23 C25 172.0(4)
C22 C23 O24 Cu1 -34.2(5)
C22 C23 O24 Cu2 163.9(3)
C22 C23 C25 N46 -168.1(4)
C23 C25 N46 Cu2 26.9(5)
C23 C25 N46 C35 143.5(4)
C23 C25 N46 C45 -91.3(5)
O24 C23 C25 N46 -41.9(6)
C25 C23 O24 Cu1 -161.3(3)
C25 C23 O24 Cu2 36.8(5)
N26 C27 C28 C29 177.6(4)
N26 C27 C32 C31 -176.7(4)
N26 C27 C32 N33 1.8(5)
N26 C34 C35 N46 -44.4(6)
C27 N26 C34 N33 0.8(5)
C27 N26 C34 C35 179.7(4)
C27 C28 C29 C30 -0.8(7)
C27 C32 N33 C34 -1.3(5)
C28 C27 C32 C31 2.1(7)
C28 C27 C32 N33 -179.4(4)
C28 C29 C30 C31 1.5(7)
C29 C30 C31 C32 -0.3(7)
C30 C31 C32 C27 -1.4(7)
C30 C31 C32 N33 -179.5(5)
C31 C32 N33 C34 177.0(5)
C32 C27 C28 C29 -0.9(6)
C32 N33 C34 N26 0.4(5)
C32 N33 C34 C35 -178.5(4)
N33 C34 C35 N46 134.4(5)
C34 N26 C27 C28 179.8(5)
C34 N26 C27 C32 -1.6(5)
C34 C35 N46 Cu2 36.0(4)
C34 C35 N46 C25 -79.9(5)
C34 C35 N46 C45 152.2(4)
N36 C37 C38 C39 174.8(4)
N36 C37 C42 C41 -177.0(4)
N36 C37 C42 N43 0.0(5)
N36 C44 C45 N46 -22.4(6)
C37 N36 C44 N43 -0.8(5)
C37 N36 C44 C45 178.5(4)
C37 C38 C39 C40 0.3(7)
C37 C42 N43 C44 -0.4(5)
C38 C37 C42 C41 -1.0(7)
C38 C37 C42 N43 176.0(4)
C38 C39 C40 C41 0.8(8)
C39 C40 C41 C42 -1.9(7)
C40 C41 C42 C37 2.0(7)
C40 C41 C42 N43 -174.1(5)
C41 C42 N43 C44 176.1(5)
C42 C37 C38 C39 -0.2(6)
C42 N43 C44 N36 0.8(5)
C42 N43 C44 C45 -178.4(4)
N43 C44 C45 N46 156.7(4)
C44 N36 C37 C38 -175.1(4)
C44 N36 C37 C42 0.5(5)
C44 C45 N46 Cu2 35.1(4)
C44 C45 N46 C25 153.5(4)
C44 C45 N46 C35 -82.0(4)
O47 C48 O49 Cu1 -16.1(7)
C50 C48 O49 Cu1 164.2(3)
C63 C64 O65 C66 -74.0(18)
C64 O65 C66 C67 124.0(13)
